data_7711243
loop_
_publ_author_name
'Pramanik, Abhishek'
'Majumder, Samit'
'Sparkes, Hazel A.'
'Mohanta, Sasankasekhar'

_publ_section_title
;
 A metal complex based fluorescent chemodosimeter for selective detection
 of 2,4-dinitrophenol and picric acid in aqueous media
;
_journal_name_full 'Dalton Transactions'
_journal_paper_doi 10.1039/D2DT01808J
_journal_year 2022
_chemical_formula_sum 'C40 H42 N10 O18 Zn2'
_chemical_formula_weight 1081.57
_space_group_crystal_system triclinic
_space_group_IT_number 2
_space_group_name_Hall '-P 1'
_space_group_name_H-M_alt 'P -1'
_atom_sites_solution_hydrogens geom
_audit_creation_method SHELXL-2014/7
_audit_update_record
;
2022-03-15 deposited with the CCDC.	2022-08-29 downloaded from the CCDC.
;
_cell_angle_alpha 70.529(2)
_cell_angle_beta 68.630(2)
_cell_angle_gamma 76.180(2)
_cell_formula_units_Z 1
_cell_length_a 9.8225(14)
_cell_length_b 10.8321(16)
_cell_length_c 12.0244(18)
_cell_measurement_reflns_used 9363
_cell_measurement_temperature 273(2)
_cell_measurement_theta_max 30.02
_cell_measurement_theta_min 2.36
_cell_volume 1113.2(3)
_computing_cell_refinement 'Bruker SAINT'
_computing_data_collection 'Bruker APEX2'
_computing_data_reduction 'Bruker SAINT'
_computing_molecular_graphics 'Bruker SHELXTL'
_computing_publication_material 'Bruker SHELXTL'
_computing_structure_refinement 'SHELXL-2014/7 (Sheldrick, 2014)'
_computing_structure_solution 'SHELXS-97 (Sheldrick 2008)'
_diffrn_ambient_temperature 273(2)
_diffrn_measured_fraction_theta_full 0.999
_diffrn_measured_fraction_theta_max 0.937
_diffrn_measurement_device_type 'Bruker APEX-II CCD'
_diffrn_measurement_method '\f and \w scans'
_diffrn_radiation_type MoK\a
_diffrn_radiation_wavelength 0.71073
_diffrn_reflns_av_R_equivalents 0.0229
_diffrn_reflns_av_unetI/netI 0.0178
_diffrn_reflns_Laue_measured_fraction_full 0.999
_diffrn_reflns_Laue_measured_fraction_max 0.937
_diffrn_reflns_limit_h_max 13
_diffrn_reflns_limit_h_min -13
_diffrn_reflns_limit_k_max 15
_diffrn_reflns_limit_k_min -15
_diffrn_reflns_limit_l_max 16
_diffrn_reflns_limit_l_min -16
_diffrn_reflns_number 25796
_diffrn_reflns_point_group_measured_fraction_full 0.999
_diffrn_reflns_point_group_measured_fraction_max 0.937
_diffrn_reflns_theta_full 25.242
_diffrn_reflns_theta_max 30.138
_diffrn_reflns_theta_min 1.890
_exptl_absorpt_coefficient_mu 1.167
_exptl_absorpt_correction_type multi-scan
_exptl_absorpt_process_details SADABS
_exptl_crystal_colour Yellow
_exptl_crystal_density_diffrn 1.613
_exptl_crystal_description Block
_exptl_crystal_F_000 556
_exptl_crystal_size_max 0.180
_exptl_crystal_size_mid 0.160
_exptl_crystal_size_min 0.140
_exptl_transmission_factor_max 0.854
_exptl_transmission_factor_min 0.817
_refine_diff_density_max 0.830
_refine_diff_density_min -0.493
_refine_diff_density_rms 0.076
_refine_ls_extinction_method none
_refine_ls_goodness_of_fit_ref 1.016
_refine_ls_hydrogen_treatment constr
_refine_ls_matrix_type full
_refine_ls_number_parameters 319
_refine_ls_number_reflns 6160
_refine_ls_number_restraints 18
_refine_ls_restrained_S_all 1.022
_refine_ls_R_factor_all 0.0335
_refine_ls_R_factor_gt 0.0308
_refine_ls_shift/su_max 0.001
_refine_ls_shift/su_mean 0.000
_refine_ls_structure_factor_coef Fsqd
_refine_ls_weighting_details 'w=1/[\s^2^(Fo^2^)+(0.1000P)^2^+0.0100P] where P=(Fo^2^+2Fc^2^)/3'
_refine_ls_weighting_scheme calc
_refine_ls_wR_factor_gt 0.1118
_refine_ls_wR_factor_ref 0.1153
_reflns_Friedel_coverage 0.000
_reflns_number_gt 5705
_reflns_number_total 6160
_reflns_threshold_expression 'I > 2\s(I)'
_cod_data_source_file d2dt01808j3.cif
_cod_data_source_block 3
_cod_depositor_comments
;
The following automatic conversions were performed:

data item '_exptl_absorpt_correction_type' value 'Multi-Scan' was
changed to 'multi-scan' in accordance with the
/home/data/users/saulius/crontab/automatic-downloads/rss-feeds/RSC/lib/dictionaries/cif_core.dic
dictionary named 'cif_core.dic' version 2.4.2 last updated on
2011-04-26.

Automatic conversion script
Id: cif_fix_values 7556 2019-12-06 15:28:31Z antanas 
;
_cod_database_code 7711243
_shelx_shelxl_version_number 2014/7
_shelx_space_group_comment
;
The symmetry employed for this shelxl refinement is uniquely defined
by the following loop, which should always be used as a source of
symmetry information in preference to the above space-group names.
They are only intended as comments.
;
_shelx_estimated_absorpt_t_min 0.817
_shelx_estimated_absorpt_t_max 0.854

loop_
_space_group_symop_operation_xyz
'x, y, z'
'-x, -y, -z'

loop_
_atom_site_label
_atom_site_type_symbol
_atom_site_fract_x
_atom_site_fract_y
_atom_site_fract_z
_atom_site_U_iso_or_equiv
_atom_site_adp_type
_atom_site_occupancy
_atom_site_site_symmetry_order
_atom_site_calc_flag
_atom_site_refinement_flags_posn
_atom_site_refinement_flags_adp
_atom_site_refinement_flags_occupancy
_atom_site_disorder_assembly
_atom_site_disorder_group
C1 C 0.26812(14) 0.58821(13) 0.64324(13) 0.0246(2) Uani 1 1 d . . . . .
C2 C 0.26033(15) 0.60229(13) 0.75751(13) 0.0268(3) Uani 1 1 d . . . . .
C3 C 0.15605(16) 0.69602(15) 0.80845(14) 0.0322(3) Uani 1 1 d . . . . .
H3 H 0.1538 0.7049 0.8834 0.039 Uiso 1 1 calc R U . . .
C4 C 0.05401(16) 0.77769(15) 0.75008(16) 0.0345(3) Uani 1 1 d . . . . .
C5 C 0.05720(16) 0.75931(15) 0.64134(16) 0.0344(3) Uani 1 1 d . . . . .
H5 H -0.0127 0.8104 0.6034 0.041 Uiso 1 1 calc R U . . .
C6 C 0.16231(15) 0.66599(14) 0.58493(14) 0.0290(3) Uani 1 1 d . . . . .
C7 C -0.0517(2) 0.88499(19) 0.8041(2) 0.0473(4) Uani 1 1 d . U . . .
H7A H -0.1217 0.9238 0.7580 0.057 Uiso 1 1 calc R U . . .
H7B H -0.1067 0.8453 0.8893 0.057 Uiso 1 1 calc R U . . .
C8 C 0.0204(4) 0.9903(3) 0.8017(5) 0.129(2) Uani 1 1 d . U . . .
H8A H 0.1087 0.9522 0.8242 0.193 Uiso 1 1 calc R U . . .
H8B H -0.0454 1.0380 0.8597 0.193 Uiso 1 1 calc R U . . .
H8C H 0.0450 1.0497 0.7198 0.193 Uiso 1 1 calc R U . . .
C9 C 0.15601(16) 0.65972(15) 0.46805(15) 0.0324(3) Uani 1 1 d . . . . .
H9A H 0.0815 0.7160 0.4385 0.039 Uiso 1 1 calc R U . . .
C10 C 0.22564(17) 0.58736(18) 0.28508(15) 0.0365(3) Uani 1 1 d . . . . .
H10A H 0.1651 0.6683 0.2563 0.044 Uiso 1 1 calc R U . . .
H10B H 0.1777 0.5132 0.2973 0.044 Uiso 1 1 calc R U . . .
C11 C 0.36551(15) 0.50608(14) 0.82330(12) 0.0274(3) Uani 1 1 d . . . . .
H11 H 0.3621 0.4173 0.8211 0.033 Uiso 1 1 calc R U . . .
C12 C 0.62196(17) 0.42019(15) 0.81027(13) 0.0323(3) Uani 1 1 d . . . . .
H12A H 0.5818 0.3387 0.8321 0.039 Uiso 1 1 calc R U . . .
H12B H 0.6303 0.4296 0.8849 0.039 Uiso 1 1 calc R U . . .
C13 C 0.53939(18) 0.65875(16) 0.77555(16) 0.0357(3) Uani 1 1 d . . . . .
H13A H 0.4696 0.7293 0.7466 0.054 Uiso 1 1 calc R U . . .
H13B H 0.6377 0.6784 0.7276 0.054 Uiso 1 1 calc R U . . .
H13C H 0.5238 0.6494 0.8614 0.054 Uiso 1 1 calc R U . . .
C14 C 0.2053(2) 0.4320(2) 1.02724(17) 0.0498(4) Uani 1 1 d . . . . .
H14A H 0.1294 0.4555 0.9885 0.075 Uiso 1 1 calc R U . . .
H14B H 0.1664 0.4524 1.1058 0.075 Uiso 1 1 calc R U . . .
H14C H 0.2395 0.3392 1.0399 0.075 Uiso 1 1 calc R U . . .
C15 C 0.43485(16) 0.18309(13) 0.60264(13) 0.0283(3) Uani 1 1 d . . . . .
C16 C 0.54869(17) 0.07392(14) 0.62300(14) 0.0302(3) Uani 1 1 d . . . . .
C17 C 0.54844(18) -0.00935(15) 0.73748(15) 0.0344(3) Uani 1 1 d . . . . .
H17 H 0.6270 -0.0756 0.7459 0.041 Uiso 1 1 calc R U . . .
C18 C 0.4307(2) 0.00648(16) 0.83939(16) 0.0377(3) Uani 1 1 d . . . . .
C19 C 0.31365(19) 0.10543(16) 0.82952(16) 0.0382(3) Uani 1 1 d . . . . .
H19 H 0.2347 0.1150 0.8995 0.046 Uiso 1 1 calc R U . . .
C20 C 0.31582(17) 0.18988(14) 0.71404(15) 0.0327(3) Uani 1 1 d . . . . .
N1 N 0.24297(13) 0.58433(13) 0.40202(12) 0.0301(2) Uani 1 1 d . . . . .
N2 N 0.51937(13) 0.53384(11) 0.76174(11) 0.0260(2) Uani 1 1 d . . . . .
N3 N 0.66939(16) 0.04176(14) 0.51774(14) 0.0401(3) Uani 1 1 d . . . . .
N4 N 0.4293(2) -0.08559(16) 0.95974(15) 0.0483(4) Uani 1 1 d . . . . .
N5 N 0.18518(15) 0.28668(14) 0.70932(15) 0.0408(3) Uani 1 1 d . . . . .
O1 O 0.37728(11) 0.50258(10) 0.59452(9) 0.02557(19) Uani 1 1 d . . . . .
O2 O 0.32485(13) 0.50483(13) 0.94939(10) 0.0366(2) Uani 1 1 d . . . . .
O3 O 0.44544(14) 0.26254(10) 0.49596(10) 0.0370(2) Uani 1 1 d . . . . .
O4 O 0.64874(16) 0.07058(14) 0.41755(12) 0.0479(3) Uani 1 1 d . . . . .
O5 O 0.78578(18) -0.0148(2) 0.53584(17) 0.0810(6) Uani 1 1 d . . . . .
O6 O 0.5401(2) -0.16069(16) 0.96929(14) 0.0639(4) Uani 1 1 d . . . . .
O7 O 0.3173(2) -0.0823(2) 1.04713(16) 0.0869(7) Uani 1 1 d . . . . .
O8 O 0.11039(18) 0.32001(17) 0.80423(17) 0.0656(4) Uani 1 1 d . . . . .
O9 O 0.15398(15) 0.32948(15) 0.61298(15) 0.0554(4) Uani 1 1 d . . . . .
Zn1 Zn 0.41775(2) 0.45614(2) 0.43436(2) 0.02445(8) Uani 1 1 d . . . . .

loop_
_atom_site_aniso_label
_atom_site_aniso_U_11
_atom_site_aniso_U_22
_atom_site_aniso_U_33
_atom_site_aniso_U_23
_atom_site_aniso_U_13
_atom_site_aniso_U_12
C1 0.0225(6) 0.0252(6) 0.0260(6) -0.0074(5) -0.0083(5) -0.0014(4)
C2 0.0263(6) 0.0289(6) 0.0261(6) -0.0077(5) -0.0098(5) -0.0023(5)
C3 0.0318(7) 0.0363(7) 0.0304(7) -0.0152(6) -0.0076(6) -0.0025(5)
C4 0.0257(6) 0.0347(7) 0.0420(8) -0.0179(6) -0.0059(6) 0.0012(5)
C5 0.0271(7) 0.0343(7) 0.0406(8) -0.0127(6) -0.0125(6) 0.0051(5)
C6 0.0257(6) 0.0304(6) 0.0311(7) -0.0098(5) -0.0118(5) 0.0025(5)
C7 0.0347(8) 0.0482(9) 0.0594(11) -0.0313(9) -0.0081(8) 0.0074(7)
C8 0.075(2) 0.084(2) 0.217(5) -0.106(3) 0.031(2) -0.0194(16)
C9 0.0275(6) 0.0361(7) 0.0341(7) -0.0083(6) -0.0170(6) 0.0049(5)
C10 0.0318(7) 0.0518(9) 0.0311(7) -0.0136(6) -0.0191(6) 0.0034(6)
C11 0.0296(6) 0.0320(6) 0.0220(6) -0.0060(5) -0.0101(5) -0.0050(5)
C12 0.0350(7) 0.0383(7) 0.0235(6) -0.0041(5) -0.0164(6) 0.0005(5)
C13 0.0386(8) 0.0392(8) 0.0366(8) -0.0155(6) -0.0134(6) -0.0082(6)
C14 0.0415(9) 0.0691(12) 0.0315(8) -0.0011(8) -0.0082(7) -0.0173(8)
C15 0.0339(7) 0.0241(6) 0.0294(7) -0.0071(5) -0.0123(5) -0.0047(5)
C16 0.0326(7) 0.0281(6) 0.0286(7) -0.0059(5) -0.0096(5) -0.0044(5)
C17 0.0388(8) 0.0297(7) 0.0346(8) -0.0048(6) -0.0162(6) -0.0025(6)
C18 0.0474(9) 0.0311(7) 0.0315(8) -0.0019(6) -0.0147(7) -0.0050(6)
C19 0.0413(8) 0.0345(7) 0.0309(7) -0.0070(6) -0.0036(6) -0.0054(6)
C20 0.0336(7) 0.0273(6) 0.0359(8) -0.0078(5) -0.0117(6) -0.0018(5)
N1 0.0269(6) 0.0380(6) 0.0264(6) -0.0085(5) -0.0137(5) 0.0022(5)
N2 0.0276(5) 0.0286(5) 0.0239(5) -0.0064(4) -0.0117(4) -0.0029(4)
N3 0.0376(7) 0.0353(7) 0.0368(7) -0.0060(5) -0.0058(6) -0.0006(5)
N4 0.0644(10) 0.0385(7) 0.0324(7) -0.0015(6) -0.0130(7) -0.0046(7)
N5 0.0315(7) 0.0347(7) 0.0520(9) -0.0095(6) -0.0116(6) -0.0025(5)
O1 0.0252(4) 0.0289(5) 0.0254(5) -0.0109(4) -0.0122(4) 0.0032(3)
O2 0.0366(6) 0.0532(7) 0.0211(5) -0.0081(4) -0.0085(4) -0.0120(5)
O3 0.0537(7) 0.0257(5) 0.0291(5) -0.0046(4) -0.0147(5) -0.0018(4)
O4 0.0526(8) 0.0528(7) 0.0335(6) -0.0153(6) -0.0052(6) -0.0061(6)
O5 0.0496(9) 0.0971(13) 0.0555(9) -0.0026(9) -0.0114(7) 0.0299(9)
O6 0.0763(11) 0.0547(9) 0.0448(8) 0.0076(7) -0.0255(8) 0.0005(7)
O7 0.0951(14) 0.0736(11) 0.0371(8) 0.0075(8) 0.0059(9) 0.0135(10)
O8 0.0475(8) 0.0685(10) 0.0663(10) -0.0289(8) -0.0062(7) 0.0151(7)
O9 0.0422(7) 0.0573(8) 0.0642(9) -0.0066(7) -0.0271(7) 0.0005(6)
Zn1 0.02622(11) 0.02604(11) 0.02358(11) -0.00747(7) -0.01288(8) 0.00121(7)

loop_
_atom_type_symbol
_atom_type_description
_atom_type_scat_dispersion_real
_atom_type_scat_dispersion_imag
_atom_type_scat_source
C C 0.0033 0.0016 'International Tables Vol C Tables 4.2.6.8 and 6.1.1.4'
H H 0.0000 0.0000 'International Tables Vol C Tables 4.2.6.8 and 6.1.1.4'
N N 0.0061 0.0033 'International Tables Vol C Tables 4.2.6.8 and 6.1.1.4'
O O 0.0106 0.0060 'International Tables Vol C Tables 4.2.6.8 and 6.1.1.4'
Zn Zn 0.2839 1.4301 'International Tables Vol C Tables 4.2.6.8 and 6.1.1.4'

loop_
_geom_angle_atom_site_label_1
_geom_angle_atom_site_label_2
_geom_angle_atom_site_label_3
_geom_angle
_geom_angle_site_symmetry_1
_geom_angle_site_symmetry_3
_geom_angle_publ_flag
O1 C1 C2 117.76(12) . . ?
O1 C1 C6 123.38(12) . . ?
C2 C1 C6 118.85(12) . . ?
C3 C2 C1 120.44(13) . . ?
C3 C2 C11 122.68(13) . . ?
C1 C2 C11 116.82(12) . . ?
C2 C3 C4 121.70(14) . . ?
C2 C3 H3 119.2 . . ?
C4 C3 H3 119.2 . . ?
C5 C4 C3 117.74(14) . . ?
C5 C4 C7 122.02(16) . . ?
C3 C4 C7 120.20(16) . . ?
C4 C5 C6 122.71(14) . . ?
C4 C5 H5 118.6 . . ?
C6 C5 H5 118.6 . . ?
C5 C6 C1 118.43(13) . . ?
C5 C6 C9 116.99(13) . . ?
C1 C6 C9 124.55(13) . . ?
C8 C7 C4 113.94(17) . . ?
C8 C7 H7A 108.8 . . ?
C4 C7 H7A 108.8 . . ?
C8 C7 H7B 108.8 . . ?
C4 C7 H7B 108.8 . . ?
H7A C7 H7B 107.7 . . ?
C7 C8 H8A 109.5 . . ?
C7 C8 H8B 109.5 . . ?
H8A C8 H8B 109.5 . . ?
C7 C8 H8C 109.5 . . ?
H8A C8 H8C 109.5 . . ?
H8B C8 H8C 109.5 . . ?
N1 C9 C6 126.25(13) . . ?
N1 C9 H9A 116.9 . . ?
C6 C9 H9A 116.9 . . ?
N1 C10 C12 108.28(12) . 2_666 ?
N1 C10 H10A 110.0 . . ?
C12 C10 H10A 110.0 2_666 . ?
N1 C10 H10B 110.0 . . ?
C12 C10 H10B 110.0 2_666 . ?
H10A C10 H10B 108.4 . . ?
O2 C11 N2 108.58(11) . . ?
O2 C11 C2 112.45(12) . . ?
N2 C11 C2 112.38(11) . . ?
O2 C11 H11 107.7 . . ?
N2 C11 H11 107.7 . . ?
C2 C11 H11 107.7 . . ?
N2 C12 C10 111.49(12) . 2_666 ?
N2 C12 H12A 109.3 . . ?
C10 C12 H12A 109.3 2_666 . ?
N2 C12 H12B 109.3 . . ?
C10 C12 H12B 109.3 2_666 . ?
H12A C12 H12B 108.0 . . ?
N2 C13 H13A 109.5 . . ?
N2 C13 H13B 109.5 . . ?
H13A C13 H13B 109.5 . . ?
N2 C13 H13C 109.5 . . ?
H13A C13 H13C 109.5 . . ?
H13B C13 H13C 109.5 . . ?
O2 C14 H14A 109.5 . . ?
O2 C14 H14B 109.5 . . ?
H14A C14 H14B 109.5 . . ?
O2 C14 H14C 109.5 . . ?
H14A C14 H14C 109.5 . . ?
H14B C14 H14C 109.5 . . ?
O3 C15 C20 125.94(13) . . ?
O3 C15 C16 121.37(14) . . ?
C20 C15 C16 112.68(13) . . ?
C17 C16 C15 123.95(14) . . ?
C17 C16 N3 115.75(14) . . ?
C15 C16 N3 120.21(13) . . ?
C16 C17 C18 119.06(15) . . ?
C16 C17 H17 120.5 . . ?
C18 C17 H17 120.5 . . ?
C17 C18 C19 121.57(15) . . ?
C17 C18 N4 118.49(15) . . ?
C19 C18 N4 119.94(16) . . ?
C20 C19 C18 118.94(15) . . ?
C20 C19 H19 120.5 . . ?
C18 C19 H19 120.5 . . ?
C19 C20 C15 123.69(14) . . ?
C19 C20 N5 116.02(14) . . ?
C15 C20 N5 120.26(13) . . ?
C9 N1 C10 121.20(13) . . ?
C9 N1 Zn1 127.54(10) . . ?
C10 N1 Zn1 111.23(10) . . ?
C11 N2 C13 111.60(12) . . ?
C11 N2 C12 110.21(11) . . ?
C13 N2 C12 111.33(12) . . ?
C11 N2 Zn1 109.38(8) . 2_666 ?
C13 N2 Zn1 110.04(9) . 2_666 ?
C12 N2 Zn1 104.02(9) . 2_666 ?
O4 N3 O5 123.46(16) . . ?
O4 N3 C16 118.96(14) . . ?
O5 N3 C16 117.58(16) . . ?
O6 N4 O7 122.71(17) . . ?
O6 N4 C18 118.81(16) . . ?
O7 N4 C18 118.47(18) . . ?
O9 N5 O8 123.13(16) . . ?
O9 N5 C20 119.03(16) . . ?
O8 N5 C20 117.83(16) . . ?
C1 O1 Zn1 127.83(8) . . ?
C1 O1 Zn1 113.06(8) . 2_666 ?
Zn1 O1 Zn1 98.97(4) . 2_666 ?
C11 O2 C14 113.07(13) . . ?
C15 O3 Zn1 133.46(10) . . ?
O3 Zn1 N1 131.42(5) . . ?
O3 Zn1 O1 99.29(4) . . ?
N1 Zn1 O1 90.40(5) . . ?
O3 Zn1 O1 100.96(5) . 2_666 ?
N1 Zn1 O1 127.60(5) . 2_666 ?
O1 Zn1 O1 81.03(4) . 2_666 ?
O3 Zn1 N2 96.71(5) . 2_666 ?
N1 Zn1 N2 84.09(5) . 2_666 ?
O1 Zn1 N2 162.59(5) . 2_666 ?
O1 Zn1 N2 89.26(4) 2_666 2_666 ?
O3 Zn1 Zn1 103.38(4) . 2_666 ?
N1 Zn1 Zn1 114.07(4) . 2_666 ?
O1 Zn1 Zn1 40.75(3) . 2_666 ?
O1 Zn1 Zn1 40.28(3) 2_666 2_666 ?
N2 Zn1 Zn1 128.03(3) 2_666 2_666 ?

loop_
_geom_bond_atom_site_label_1
_geom_bond_atom_site_label_2
_geom_bond_distance
_geom_bond_site_symmetry_2
_geom_bond_publ_flag
C1 O1 1.3351(16) . ?
C1 C2 1.4053(19) . ?
C1 C6 1.4145(18) . ?
C2 C3 1.3841(19) . ?
C2 C11 1.5201(19) . ?
C3 C4 1.398(2) . ?
C3 H3 0.9300 . ?
C4 C5 1.375(2) . ?
C4 C7 1.512(2) . ?
C5 C6 1.413(2) . ?
C5 H5 0.9300 . ?
C6 C9 1.453(2) . ?
C7 C8 1.468(4) . ?
C7 H7A 0.9700 . ?
C7 H7B 0.9700 . ?
C8 H8A 0.9600 . ?
C8 H8B 0.9600 . ?
C8 H8C 0.9600 . ?
C9 N1 1.277(2) . ?
C9 H9A 0.9300 . ?
C10 N1 1.4656(19) . ?
C10 C12 1.522(2) 2_666 ?
C10 H10A 0.9700 . ?
C10 H10B 0.9700 . ?
C11 O2 1.4164(17) . ?
C11 N2 1.4750(18) . ?
C11 H11 0.9800 . ?
C12 N2 1.4928(18) . ?
C12 C10 1.522(2) 2_666 ?
C12 H12A 0.9700 . ?
C12 H12B 0.9700 . ?
C13 N2 1.4825(19) . ?
C13 H13A 0.9600 . ?
C13 H13B 0.9600 . ?
C13 H13C 0.9600 . ?
C14 O2 1.424(2) . ?
C14 H14A 0.9600 . ?
C14 H14B 0.9600 . ?
C14 H14C 0.9600 . ?
C15 O3 1.2675(17) . ?
C15 C20 1.432(2) . ?
C15 C16 1.443(2) . ?
C16 C17 1.371(2) . ?
C16 N3 1.460(2) . ?
C17 C18 1.372(2) . ?
C17 H17 0.9300 . ?
C18 C19 1.382(2) . ?
C18 N4 1.456(2) . ?
C19 C20 1.381(2) . ?
C19 H19 0.9300 . ?
C20 N5 1.456(2) . ?
N1 Zn1 2.0036(12) . ?
N2 Zn1 2.1802(12) 2_666 ?
N3 O4 1.219(2) . ?
N3 O5 1.220(2) . ?
N4 O6 1.210(2) . ?
N4 O7 1.217(2) . ?
N5 O9 1.218(2) . ?
N5 O8 1.229(2) . ?
O1 Zn1 2.0279(10) . ?
O1 Zn1 2.0472(10) 2_666 ?
O3 Zn1 1.9645(11) . ?
Zn1 O1 2.0472(10) 2_666 ?
Zn1 N2 2.1802(12) 2_666 ?
Zn1 Zn1 3.0980(4) 2_666 ?

loop_
_geom_torsion_atom_site_label_1
_geom_torsion_atom_site_label_2
_geom_torsion_atom_site_label_3
_geom_torsion_atom_site_label_4
_geom_torsion
_geom_torsion_site_symmetry_1
_geom_torsion_site_symmetry_2
_geom_torsion_site_symmetry_3
_geom_torsion_site_symmetry_4
_geom_torsion_publ_flag
O1 C1 C2 C3 175.47(12) . . . . ?
C6 C1 C2 C3 -3.6(2) . . . . ?
O1 C1 C2 C11 -7.49(18) . . . . ?
C6 C1 C2 C11 173.40(12) . . . . ?
C1 C2 C3 C4 1.1(2) . . . . ?
C11 C2 C3 C4 -175.71(13) . . . . ?
C2 C3 C4 C5 2.0(2) . . . . ?
C2 C3 C4 C7 -175.96(15) . . . . ?
C3 C4 C5 C6 -2.7(2) . . . . ?
C7 C4 C5 C6 175.25(15) . . . . ?
C4 C5 C6 C1 0.2(2) . . . . ?
C4 C5 C6 C9 -178.10(15) . . . . ?
O1 C1 C6 C5 -176.09(13) . . . . ?
C2 C1 C6 C5 3.0(2) . . . . ?
O1 C1 C6 C9 2.1(2) . . . . ?
C2 C1 C6 C9 -178.88(13) . . . . ?
C5 C4 C7 C8 -112.2(3) . . . . ?
C3 C4 C7 C8 65.6(3) . . . . ?
C5 C6 C9 N1 178.40(16) . . . . ?
C1 C6 C9 N1 0.2(3) . . . . ?
C3 C2 C11 O2 12.30(19) . . . . ?
C1 C2 C11 O2 -164.67(12) . . . . ?
C3 C2 C11 N2 -110.59(15) . . . . ?
C1 C2 C11 N2 72.44(15) . . . . ?
O3 C15 C16 C17 175.12(15) . . . . ?
C20 C15 C16 C17 -4.1(2) . . . . ?
O3 C15 C16 N3 -8.5(2) . . . . ?
C20 C15 C16 N3 172.35(13) . . . . ?
C15 C16 C17 C18 3.1(2) . . . . ?
N3 C16 C17 C18 -173.44(14) . . . . ?
C16 C17 C18 C19 -0.9(3) . . . . ?
C16 C17 C18 N4 177.81(16) . . . . ?
C17 C18 C19 C20 0.1(3) . . . . ?
N4 C18 C19 C20 -178.62(16) . . . . ?
C18 C19 C20 C15 -1.4(3) . . . . ?
C18 C19 C20 N5 176.46(15) . . . . ?
O3 C15 C20 C19 -175.96(15) . . . . ?
C16 C15 C20 C19 3.2(2) . . . . ?
O3 C15 C20 N5 6.3(2) . . . . ?
C16 C15 C20 N5 -174.61(13) . . . . ?
C6 C9 N1 C10 -179.80(15) . . . . ?
C6 C9 N1 Zn1 -2.1(2) . . . . ?
C12 C10 N1 C9 138.11(15) 2_666 . . . ?
C12 C10 N1 Zn1 -39.94(15) 2_666 . . . ?
O2 C11 N2 C13 -55.85(15) . . . . ?
C2 C11 N2 C13 69.20(15) . . . . ?
O2 C11 N2 C12 68.38(15) . . . . ?
C2 C11 N2 C12 -166.58(12) . . . . ?
O2 C11 N2 Zn1 -177.85(9) . . . 2_666 ?
C2 C11 N2 Zn1 -52.80(13) . . . 2_666 ?
C10 C12 N2 C11 153.27(12) 2_666 . . . ?
C10 C12 N2 C13 -82.34(15) 2_666 . . . ?
C10 C12 N2 Zn1 36.12(13) 2_666 . . 2_666 ?
C17 C16 N3 O4 149.87(16) . . . . ?
C15 C16 N3 O4 -26.8(2) . . . . ?
C17 C16 N3 O5 -29.1(2) . . . . ?
C15 C16 N3 O5 154.19(19) . . . . ?
C17 C18 N4 O6 10.3(3) . . . . ?
C19 C18 N4 O6 -170.88(18) . . . . ?
C17 C18 N4 O7 -170.8(2) . . . . ?
C19 C18 N4 O7 8.0(3) . . . . ?
C19 C20 N5 O9 -153.42(16) . . . . ?
C15 C20 N5 O9 24.5(2) . . . . ?
C19 C20 N5 O8 25.7(2) . . . . ?
C15 C20 N5 O8 -156.37(16) . . . . ?
C2 C1 O1 Zn1 178.70(9) . . . . ?
C6 C1 O1 Zn1 -2.23(18) . . . . ?
C2 C1 O1 Zn1 -58.28(14) . . . 2_666 ?
C6 C1 O1 Zn1 120.80(12) . . . 2_666 ?
N2 C11 O2 C14 -157.44(14) . . . . ?
C2 C11 O2 C14 77.55(17) . . . . ?
C20 C15 O3 Zn1 47.1(2) . . . . ?
C16 C15 O3 Zn1 -132.00(13) . . . . ?
